data_2219310
loop_
_publ_author_name
'Cui, Dongmei'
'Wang, Qian'
'Zhang, Chen'
'Gu, Jianming'

_publ_section_title
;
 5,5-Bis(hydroxymethyl)-3-methylcyclohex-2-enone
;
_journal_coeditor_code EZ2128
_journal_issue 9
_journal_name_full 'Acta Crystallographica Section E'
_journal_page_first o1745
_journal_paper_doi 10.1107/S1600536808025063
_journal_volume 64
_journal_year 2008
_chemical_formula_iupac 'C9 H14 O3'
_chemical_formula_moiety 'C9 H14 O3'
_chemical_formula_sum 'C9 H14 O3'
_chemical_formula_weight 170.21
_chemical_name_systematic
;
5,5-Bis(hydroxymethyl)-3-methylcyclohex-2-enone
;
_space_group_IT_number 2
_symmetry_cell_setting triclinic
_symmetry_space_group_name_Hall '-P 1'
_symmetry_space_group_name_H-M 'P -1'
_cell_angle_alpha 90.8104(17)
_cell_angle_beta 91.3285(12)
_cell_angle_gamma 117.0728(15)
_cell_formula_units_Z 2
_cell_length_a 5.9791(3)
_cell_length_b 6.22510(10)
_cell_length_c 13.7493(8)
_cell_measurement_reflns_used 3491
_cell_measurement_temperature 296.0(10)
_cell_measurement_theta_max 27.4
_cell_measurement_theta_min 3.7
_cell_volume 455.38(4)
_computing_cell_refinement 'PROCESS-AUTO (Rigaku, 1998)'
_computing_data_collection 'PROCESS-AUTO (Rigaku, 1998)'
_computing_data_reduction 'CrystalStructure (Rigaku/MSC, 2004) and Larson (1970)'
_computing_molecular_graphics 'ORTEP-3 for Windows (Farrugia, 1997)'
_computing_publication_material 'CrystalStructure (Rigaku/MSC, 2004)'
_computing_structure_refinement 'CRYSTALS (Watkin <i>et al.</i>,  1996)'
_computing_structure_solution 'SIR97 (Altomare <i>et al.</i>,  1999)'
_diffrn_detector_area_resol_mean 10.00
_diffrn_measured_fraction_theta_full 0.989
_diffrn_measured_fraction_theta_max 0.989
_diffrn_measurement_device_type 'Rigaku R-AXIS RAPID'
_diffrn_measurement_method \w
_diffrn_radiation_type 'Mo K\a'
_diffrn_radiation_wavelength 0.71075
_diffrn_reflns_av_R_equivalents 0.018
_diffrn_reflns_limit_h_max 7
_diffrn_reflns_limit_h_min -7
_diffrn_reflns_limit_k_max 8
_diffrn_reflns_limit_k_min -8
_diffrn_reflns_limit_l_max 17
_diffrn_reflns_limit_l_min -17
_diffrn_reflns_number 4514
_diffrn_reflns_theta_full 27.46
_diffrn_reflns_theta_max 27.46
_exptl_absorpt_coefficient_mu 0.092
_exptl_absorpt_correction_T_max 0.982
_exptl_absorpt_correction_T_min 0.958
_exptl_absorpt_correction_type multi-scan
_exptl_absorpt_process_details '(ABSCOR; Higashi, 1995)'
_exptl_crystal_colour colorless
_exptl_crystal_density_diffrn 1.241
_exptl_crystal_density_method 'not measured'
_exptl_crystal_description chunk
_exptl_crystal_F_000 184.00
_exptl_crystal_size_max 0.43
_exptl_crystal_size_mid 0.40
_exptl_crystal_size_min 0.20
_refine_diff_density_max 0.29
_refine_diff_density_min -0.23
_refine_ls_extinction_coef 11E1(3)
_refine_ls_extinction_method 'Larson (1970)'
_refine_ls_goodness_of_fit_ref 1.007
_refine_ls_hydrogen_treatment constr
_refine_ls_number_parameters 110
_refine_ls_number_reflns 2060
_refine_ls_R_factor_gt 0.0540
_refine_ls_shift/su_max 0.0000
_refine_ls_structure_factor_coef Fsqd
_refine_ls_weighting_details 'w = 1/[0.0027Fo^2^ + 5\s(Fo^2^) + 1]/(4Fo^2^)'
_refine_ls_weighting_scheme calc
_refine_ls_wR_factor_ref 0.1949
_reflns_number_gt 1432
_reflns_number_total 2060
_reflns_threshold_expression F^2^>2\s(F^2^)
_cod_data_source_file ez2128.cif
_cod_data_source_block I
_cod_database_code 2219310

loop_
_symmetry_equiv_pos_site_id
_symmetry_equiv_pos_as_xyz
1 +X,+Y,+Z
2 -X,-Y,-Z

loop_
_atom_site_type_symbol
_atom_site_label
_atom_site_fract_x
_atom_site_fract_y
_atom_site_fract_z
_atom_site_U_iso_or_equiv
_atom_site_adp_type
_atom_site_calc_flag
_atom_site_refinement_flags
_atom_site_occupancy
O O1 1.1756(3) 1.1069(3) 0.16817(14) 0.0617(6) Uani d . 1.00
O O2 0.8610(2) 0.5583(3) 0.38179(12) 0.0518(5) Uani d . 1.00
O O3 0.3183(3) 0.5928(4) 0.43726(12) 0.0625(6) Uani d . 1.00
C C1 0.6300(3) 0.7646(4) 0.31049(14) 0.0342(5) Uani d . 1.00
C C2 0.4284(4) 0.7285(4) 0.23242(14) 0.0382(6) Uani d . 1.00
C C3 0.5141(4) 0.7644(4) 0.13114(16) 0.0395(6) Uani d . 1.00
C C4 0.7599(4) 0.8911(4) 0.11129(17) 0.0459(6) Uani d . 1.00
C C5 0.9546(4) 1.0036(4) 0.18614(18) 0.0418(6) Uani d . 1.00
C C6 0.8686(4) 0.9901(4) 0.29092(17) 0.0435(6) Uani d . 1.00
C C7 0.3125(5) 0.6558(5) 0.05324(18) 0.0575(8) Uani d . 1.00
C C8 0.6772(4) 0.5422(4) 0.31014(16) 0.0391(6) Uani d . 1.00
C C9 0.5370(4) 0.7935(5) 0.41112(17) 0.0497(7) Uani d . 1.00
H H4 0.8057 0.9066 0.0466 0.055 Uiso c R 1.00
H H21 0.2949 0.5649 0.2365 0.046 Uiso c R 1.00
H H22 0.3628 0.8418 0.2467 0.046 Uiso c R 1.00
H H61 1.0013 0.9953 0.3343 0.052 Uiso c R 1.00
H H62 0.8404 1.1291 0.3044 0.052 Uiso c R 1.00
H H71 0.3875 0.6827 -0.0093 0.069 Uiso c R 1.00
H H72 0.2024 0.7294 0.0564 0.069 Uiso c R 1.00
H H73 0.2183 0.4855 0.0626 0.069 Uiso c R 1.00
H H81 0.5204 0.4012 0.3225 0.047 Uiso c R 1.00
H H82 0.7344 0.5243 0.2465 0.047 Uiso c R 1.00
H H91 0.6684 0.8209 0.4596 0.060 Uiso c R 1.00
H H92 0.5042 0.9324 0.4103 0.060 Uiso c R 1.00
H H201 0.7736 0.4867 0.4357 0.067 Uiso d R 1.00
H H301 0.1888 0.6149 0.4049 0.081 Uiso d R 1.00

loop_
_atom_site_aniso_label
_atom_site_aniso_U_11
_atom_site_aniso_U_22
_atom_site_aniso_U_33
_atom_site_aniso_U_12
_atom_site_aniso_U_13
_atom_site_aniso_U_23
O1 0.0437(10) 0.0582(12) 0.0750(14) 0.0149(8) 0.0195(9) 0.0154(10)
O2 0.0403(9) 0.0843(13) 0.0433(9) 0.0383(9) 0.0072(7) 0.0232(8)
O3 0.0444(9) 0.1166(18) 0.0398(9) 0.0471(11) 0.0123(7) 0.0284(10)
C1 0.0325(10) 0.0441(13) 0.0296(10) 0.0205(9) 0.0006(8) -0.0006(8)
C2 0.0357(10) 0.0514(14) 0.0324(11) 0.0239(10) 0.0002(8) 0.0044(9)
C3 0.0480(12) 0.0438(13) 0.0328(11) 0.0263(11) -0.0014(9) 0.0041(9)
C4 0.0556(14) 0.0524(15) 0.0333(11) 0.0272(12) 0.0097(10) 0.0090(10)
C5 0.0422(12) 0.0347(12) 0.0508(13) 0.0190(10) 0.0108(10) 0.0086(10)
C6 0.0423(12) 0.0411(13) 0.0437(13) 0.0163(10) -0.0014(10) -0.0049(10)
C7 0.0663(17) 0.0717(19) 0.0387(13) 0.0360(15) -0.0145(12) -0.0003(12)
C8 0.0371(11) 0.0488(14) 0.0366(11) 0.0238(10) -0.0010(9) 0.0071(9)
C9 0.0473(13) 0.0781(19) 0.0333(12) 0.0367(13) 0.0062(10) 0.0024(12)

loop_
_atom_type_symbol
_atom_type_description
_atom_type_scat_dispersion_real
_atom_type_scat_dispersion_imag
_atom_type_scat_source
C C 0.003 0.002
;
International Tables for Crystallography
(1992, Vol. C, Tables 4.2.6.8 and 6.1.1.4)
;
H H 0.000 0.000
;
International Tables for Crystallography
(1992, Vol. C, Table 6.1.1.4)
;
O O 0.011 0.006
;
International Tables for Crystallography
(1992, Vol. C, Tables 4.2.6.8 and 6.1.1.4)
;

loop_
_geom_angle_atom_site_label_1
_geom_angle_atom_site_label_2
_geom_angle_atom_site_label_3
_geom_angle
C2 C1 C6 109.76(18)
C2 C1 C8 109.12(18)
C2 C1 C9 109.4(2)
C6 C1 C8 110.8(2)
C6 C1 C9 108.79(18)
C8 C1 C9 109.0(2)
C1 C2 C3 115.5(2)
C2 C3 C4 121.45(19)
C2 C3 C7 115.92(19)
C4 C3 C7 122.6(2)
C3 C4 C5 122.9(2)
O1 C5 C4 122.5(2)
O1 C5 C6 120.8(2)
C4 C5 C6 116.7(2)
C1 C6 C5 113.84(17)
O2 C8 C1 113.12(18)
O3 C9 C1 113.6(2)
C8 O2 H201 105.8
C9 O3 H301 103.4
C1 C2 H21 107.9
C1 C2 H22 107.9
C3 C2 H21 107.9
C3 C2 H22 107.9
H21 C2 H22 109.5
C3 C4 H4 118.6
C5 C4 H4 118.6
C1 C6 H61 108.4
C1 C6 H62 108.4
C5 C6 H61 108.4
C5 C6 H62 108.4
H61 C6 H62 109.5
C3 C7 H71 109.5
C3 C7 H72 109.5
C3 C7 H73 109.5
H71 C7 H72 109.5
H71 C7 H73 109.5
H72 C7 H73 109.5
O2 C8 H81 108.6
O2 C8 H82 108.6
C1 C8 H81 108.6
C1 C8 H82 108.6
H81 C8 H82 109.5
O3 C9 H91 108.4
O3 C9 H92 108.4
C1 C9 H91 108.4
C1 C9 H92 108.4
H91 C9 H92 109.5

loop_
_geom_bond_atom_site_label_1
_geom_bond_atom_site_label_2
_geom_bond_distance
O1 C5 1.211(2)
O2 C8 1.426(3)
O3 C9 1.395(2)
C1 C2 1.530(3)
C1 C6 1.512(2)
C1 C8 1.534(4)
C1 C9 1.541(3)
C2 C3 1.480(3)
C3 C4 1.351(3)
C3 C7 1.495(3)
C4 C5 1.445(3)
C5 C6 1.531(3)
O2 H201 0.915
O3 H301 0.948
C2 H21 0.970
C2 H22 0.970
C4 H4 0.930
C6 H61 0.970
C6 H62 0.970
C7 H71 0.960
C7 H72 0.960
C7 H73 0.960
C8 H81 0.970
C8 H82 0.970
C9 H91 0.970
C9 H92 0.970

loop_
_geom_hbond_atom_site_label_D
_geom_hbond_atom_site_label_H
_geom_hbond_atom_site_label_A
_geom_hbond_site_symmetry_A
_geom_hbond_distance_DH
_geom_hbond_distance_HA
_geom_hbond_distance_DA
_geom_hbond_angle_DHA
_geom_hbond_publ_flag
O2 H201 O3 2_666 0.915 1.849 2.738(2) 163.3 y
O3 H301 O2 1_455 0.948 1.845 2.733(2) 154.7 y

loop_
_geom_torsion_atom_site_label_1
_geom_torsion_atom_site_label_2
_geom_torsion_atom_site_label_3
_geom_torsion_atom_site_label_4
_geom_torsion
C2 C1 C6 C5 -50.0(3)
C6 C1 C2 C3 44.7(3)
C2 C1 C8 O2 -179.24(16)
C8 C1 C2 C3 -76.9(2)
C2 C1 C9 O3 61.0(3)
C9 C1 C2 C3 164.0(2)
C6 C1 C8 O2 59.8(2)
C8 C1 C6 C5 70.6(2)
C6 C1 C9 O3 -179.1(2)
C9 C1 C6 C5 -169.7(2)
C8 C1 C9 O3 -58.2(2)
C9 C1 C8 O2 -59.9(2)
C1 C2 C3 C4 -19.9(4)
C1 C2 C3 C7 161.0(2)
C2 C3 C4 C5 -1.2(4)
C7 C3 C4 C5 177.8(3)
C3 C4 C5 O1 176.3(3)
C3 C4 C5 C6 -4.6(4)
O1 C5 C6 C1 -149.4(2)
C4 C5 C6 C1 31.5(3)

loop_
_cod_related_entry_id
_cod_related_entry_database
_cod_related_entry_code
1 ChemSpider 24740574
